data_9010014
loop_
_publ_author_name
'Colville, A. A.'
'Anderson, C. P.'
'Black, P. M.'

_publ_section_title
;
 Refinement of the crystal structure of apophyllite I. X-ray diffraction and
 physical properties
;
_journal_name_full 'American Mineralogist'
_journal_page_first 1222
_journal_page_last 1233
_journal_volume 56
_journal_year 1971
_chemical_formula_sum 'Ca4 F H14 K0.84 Na0.16 O28 Si8'
_chemical_name_mineral Apophyllite-(KF)
_space_group_IT_number 128
_symmetry_space_group_name_Hall '-P 4 2n'
_symmetry_space_group_name_H-M 'P 4/m n c'
_cell_angle_alpha 90
_cell_angle_beta 90
_cell_angle_gamma 90
_cell_formula_units_Z 2
_cell_length_a 8.963
_cell_length_b 8.963
_cell_length_c 15.804
_cell_volume 1269.620
_exptl_crystal_density_diffrn 2.361
_cod_original_formula_sum '(K.84 Na.16) Ca4 Si8 O28 F H14'
_cod_database_code 9010014

loop_
_symmetry_equiv_pos_as_xyz
x,y,z
1/2-y,1/2-x,1/2+z
1/2+y,1/2+x,1/2-z
y,-x,-z
-y,x,z
1/2+x,1/2-y,1/2+z
1/2-x,1/2+y,1/2-z
x,y,-z
-x,-y,z
1/2+y,1/2+x,1/2+z
1/2-y,1/2-x,1/2-z
-y,x,-z
y,-x,z
1/2-x,1/2+y,1/2+z
1/2+x,1/2-y,1/2-z
-x,-y,-z

loop_
_atom_site_aniso_label
_atom_site_aniso_U_11
_atom_site_aniso_U_22
_atom_site_aniso_U_33
_atom_site_aniso_U_12
_atom_site_aniso_U_13
_atom_site_aniso_U_23
K 0.02533 0.02533 0.06308 0.00000 0.00000 0.00000
Na 0.02533 0.02533 0.06308 0.00000 0.00000 0.00000
Ca 0.00735 0.00861 0.00760 0.00081 0.00000 0.00000
Si 0.00697 0.00697 0.01014 -0.00038 -0.00215 0.00000
O1 0.01013 0.01013 0.00760 -0.00127 -0.00291 -0.00291
O2 0.00861 0.01304 0.02255 0.00405 -0.00076 -0.00431
O3 0.01229 0.01267 0.01267 0.00127 -0.00291 -0.00139
F 0.00697 0.00697 0.03661 0.00000 0.00000 0.00000
Wat4 0.03344 0.01431 0.01899 -0.00165 -0.00076 -0.00507

loop_
_atom_site_label
_atom_site_fract_x
_atom_site_fract_y
_atom_site_fract_z
_atom_site_occupancy
_atom_site_type_symbol
_atom_site_attached_hydrogens
K 0.00000 0.00000 0.50000 0.84000 K 0
Na 0.00000 0.00000 0.50000 0.16000 Na 0
Ca 0.11020 0.24600 0.00000 1.00000 Ca 0
Si 0.22580 0.08640 0.19000 1.00000 Si 0
O1 0.36350 0.13650 0.25000 1.00000 O 0
O2 0.08430 0.18990 0.21770 1.00000 O 0
O3 0.26420 0.10200 0.09230 1.00000 O 0
F 0.00000 0.00000 0.00000 1.00000 F 0
Wat4 0.21280 0.44980 0.09000 1.00000 O 2

loop_
_cod_changelog_entry_id
_cod_changelog_entry_author
_cod_changelog_entry_date
_cod_changelog_entry_text
1
;cod-tools version 3.8.0
Id: cif_guess_AMCSD_atom_types 9581 2023-05-17 12:35:41Z saulius
;
2023-05-18T11:40:40+03:00
;Derived atom types and hydrogen counts
from atom names that follow the AMCSD naming convention
(Wat == water, O-H == hydroxyl).
;

_cod_duplicate_entry 9000245
